data_7054471
loop_
_publ_author_name
'Vrdoljak, Vi\<snja'
'Pisk, Jana'
'Agustin, Dominique'
'Novak, Predrag'
'Parlov Vukovi\'c, Jelena'
'Matkovi\'c-\<Calogovi\'c, Dubravka'

_publ_section_title
;
 Dioxomolybdenum(vi) and dioxotungsten(vi) complexes chelated with the ONO
 tridentate hydrazone ligand: synthesis, structure and catalytic
 epoxidation activity
;
_journal_issue 12
_journal_name_full 'New J. Chem.'
_journal_page_first 6176
_journal_paper_doi 10.1039/C4NJ01394H
_journal_volume 38
_journal_year 2014
_chemical_formula_sum 'C16 H16 Mo N2 O6'
_chemical_formula_weight 428.25
_chemical_name_systematic
;
 ?
;
_space_group_IT_number 2
_symmetry_cell_setting triclinic
_symmetry_space_group_name_Hall '-P 1'
_symmetry_space_group_name_H-M 'P -1'
_atom_sites_solution_hydrogens geom
_atom_sites_solution_primary direct
_atom_sites_solution_secondary difmap
_audit_creation_method SHELXL-97
_cell_angle_alpha 95.560(2)
_cell_angle_beta 90.676(2)
_cell_angle_gamma 100.214(2)
_cell_formula_units_Z 2
_cell_length_a 6.92430(10)
_cell_length_b 7.5678(2)
_cell_length_c 15.8992(4)
_cell_measurement_reflns_used 17950
_cell_measurement_temperature 150(2)
_cell_measurement_theta_max 33.0859
_cell_measurement_theta_min 3.8227
_cell_volume 815.73(3)
_computing_cell_refinement
;
CrysAlis RED, Oxford Diffraction Ltd.,
Version 1.171.33.32 (release 27-01-2009 CrysAlis171 .NET)
(compiled Jan 27 2009,14:17:37)
;
_computing_data_collection
;
CrysAlis CCD, Oxford Diffraction Ltd.,
Version 1.171.33.32 (release 27-01-2009 CrysAlis171 .NET)
(compiled Jan 27 2009,14:17:37)
;
_computing_data_reduction
;
CrysAlis RED, Oxford Diffraction Ltd.,
Version 1.171.33.32 (release 27-01-2009 CrysAlis171 .NET)
(compiled Jan 27 2009,14:17:37)
;
_computing_molecular_graphics 'Mercury (Macrae et al., 2008)'
_computing_publication_material 'SHELXL-97 (Sheldrick, 2008)'
_computing_structure_refinement 'SHELXL-97 (Sheldrick, 2008)'
_computing_structure_solution 'SHELXS-97 (Sheldrick, 2008)'
_diffrn_ambient_temperature 150(2)
_diffrn_detector_area_resol_mean 16.3426
_diffrn_measured_fraction_theta_full 0.994
_diffrn_measured_fraction_theta_max 0.994
_diffrn_measurement_device_type 'Goniometer KM4/Xcalibur, detector: Sapphire3'
_diffrn_measurement_method '\w scans'
_diffrn_radiation_monochromator graphite
_diffrn_radiation_source 'Enhance (Mo) X-ray Source'
_diffrn_radiation_type MoK\a
_diffrn_radiation_wavelength 0.71073
_diffrn_reflns_av_R_equivalents 0.0485
_diffrn_reflns_av_unetI/netI 0.0271
_diffrn_reflns_limit_h_max 9
_diffrn_reflns_limit_h_min -9
_diffrn_reflns_limit_k_max 10
_diffrn_reflns_limit_k_min -10
_diffrn_reflns_limit_l_max 21
_diffrn_reflns_limit_l_min -21
_diffrn_reflns_number 25526
_diffrn_reflns_theta_full 29.00
_diffrn_reflns_theta_max 29.00
_diffrn_reflns_theta_min 3.84
_exptl_absorpt_coefficient_mu 0.841
_exptl_absorpt_correction_T_max 1.00000
_exptl_absorpt_correction_T_min 0.96512
_exptl_absorpt_correction_type multi-scan
_exptl_absorpt_process_details
;
CrysAlis RED, Oxford Diffraction Ltd.,
Version 1.171.33.32 (release 27-01-2009 CrysAlis171 .NET)
(compiled Jan 27 2009,14:17:37)
Empirical absorption correction using spherical harmonics,
 implemented in SCALE3 ABSPACK scaling algorithm.
;
_exptl_crystal_colour orange-red
_exptl_crystal_density_diffrn 1.744
_exptl_crystal_density_method 'not measured'
_exptl_crystal_description prism
_exptl_crystal_F_000 432
_exptl_crystal_size_max 0.31
_exptl_crystal_size_mid 0.18
_exptl_crystal_size_min 0.10
_refine_diff_density_max 0.633
_refine_diff_density_min -0.483
_refine_diff_density_rms 0.083
_refine_ls_extinction_method none
_refine_ls_goodness_of_fit_ref 1.020
_refine_ls_hydrogen_treatment mixed
_refine_ls_matrix_type full
_refine_ls_number_parameters 276
_refine_ls_number_reflns 4316
_refine_ls_number_restraints 1
_refine_ls_restrained_S_all 1.020
_refine_ls_R_factor_all 0.0275
_refine_ls_R_factor_gt 0.0239
_refine_ls_shift/su_max 0.001
_refine_ls_shift/su_mean 0.000
_refine_ls_structure_factor_coef Fsqd
_refine_ls_weighting_details 'calc w=1/[\s^2^(Fo^2^)+(0.0433P)^2^+0.0000P] where P=(Fo^2^+2Fc^2^)/3'
_refine_ls_weighting_scheme calc
_refine_ls_wR_factor_gt 0.0610
_refine_ls_wR_factor_ref 0.0620
_reflns_number_gt 3928
_reflns_number_total 4316
_reflns_threshold_expression >2\s(I)
_cod_data_source_file c4nj01394h2.cif
_cod_data_source_block 3
_cod_depositor_comments 'Adding full bibliography for 7054467--7054471.cif.'
_cod_database_code 7054471

loop_
_symmetry_equiv_pos_as_xyz
'x, y, z'
'-x, -y, -z'

loop_
_atom_site_label
_atom_site_type_symbol
_atom_site_fract_x
_atom_site_fract_y
_atom_site_fract_z
_atom_site_U_iso_or_equiv
_atom_site_adp_type
_atom_site_occupancy
_atom_site_symmetry_multiplicity
_atom_site_calc_flag
_atom_site_refinement_flags
Mo Mo 0.570579(17) 0.846012(17) 0.700380(8) 0.01586(5) Uani 1 1 d .
C1 C 0.9814(2) 0.8218(2) 0.57257(10) 0.0174(3) Uani 1 1 d .
C2 C 0.7932(2) 0.7236(2) 0.54770(10) 0.0182(3) Uani 1 1 d .
C3 C 0.7615(3) 0.6319(2) 0.46733(11) 0.0234(3) Uani 1 1 d .
C4 C 0.9151(3) 0.6354(2) 0.41196(11) 0.0256(4) Uani 1 1 d .
C5 C 1.1015(3) 0.7291(2) 0.43560(11) 0.0241(3) Uani 1 1 d .
C6 C 1.1331(2) 0.8223(2) 0.51560(11) 0.0209(3) Uani 1 1 d .
C7 C 1.0239(2) 0.9240(2) 0.65404(10) 0.0174(3) Uani 1 1 d .
C8 C 0.8216(2) 1.0513(2) 0.83652(10) 0.0173(3) Uani 1 1 d .
C9 C 0.8542(2) 1.1460(2) 0.92215(10) 0.0177(3) Uani 1 1 d .
C10 C 0.6969(2) 1.1556(2) 0.97487(11) 0.0202(3) Uani 1 1 d .
C11 C 0.7266(2) 1.2298(2) 1.05826(11) 0.0204(3) Uani 1 1 d .
C12 C 0.9166(2) 1.2959(2) 1.08913(10) 0.0180(3) Uani 1 1 d .
C13 C 1.0759(2) 1.2931(2) 1.03624(11) 0.0220(3) Uani 1 1 d .
C14 C 1.0442(2) 1.2172(2) 0.95363(11) 0.0218(3) Uani 1 1 d .
C15 C 0.6017(3) 0.4270(2) 0.74939(12) 0.0217(3) Uani 1 1 d .
C16 C 0.4528(3) 0.3666(2) 0.81339(13) 0.0296(4) Uani 1 1 d .
H16A H 0.5145 0.3906 0.8701 0.044 Uiso 1 1 calc R
H16B H 0.4031 0.2370 0.8013 0.044 Uiso 1 1 calc R
H16C H 0.3438 0.4328 0.8106 0.044 Uiso 1 1 calc R
O1 O 0.52153(18) 1.02800(16) 0.65570(8) 0.0243(3) Uani 1 1 d .
O2 O 0.34398(16) 0.72704(16) 0.72350(7) 0.0203(2) Uani 1 1 d .
O3 O 0.64170(16) 0.71043(16) 0.60127(8) 0.0221(2) Uani 1 1 d .
O4 O 0.63810(16) 0.96854(15) 0.81582(7) 0.0192(2) Uani 1 1 d .
O5 O 0.68042(17) 0.61797(16) 0.76579(8) 0.0222(2) Uani 1 1 d D
O6 O 0.95508(17) 1.36679(17) 1.17154(7) 0.0209(2) Uani 1 1 d .
H6A H 0.8540 1.3409 1.1998 0.031 Uiso 1 1 calc R
N1 N 0.89491(19) 0.94182(17) 0.71033(8) 0.0164(3) Uani 1 1 d .
N2 N 0.96573(19) 1.04483(18) 0.78581(9) 0.0189(3) Uani 1 1 d .
H3 H 0.640(3) 0.564(3) 0.4481(15) 0.032(6) Uiso 1 1 d .
H4 H 0.898(4) 0.582(3) 0.3582(16) 0.041(7) Uiso 1 1 d .
H5 H 1.207(3) 0.734(3) 0.3988(14) 0.024(5) Uiso 1 1 d .
H6 H 1.262(3) 0.882(3) 0.5309(14) 0.029(6) Uiso 1 1 d .
H7 H 1.151(3) 0.982(2) 0.6640(12) 0.016(5) Uiso 1 1 d .
H10 H 0.568(4) 1.111(3) 0.9560(16) 0.037(6) Uiso 1 1 d .
H11 H 0.620(4) 1.228(3) 1.0968(16) 0.039(6) Uiso 1 1 d .
H13 H 1.206(3) 1.338(3) 1.0620(13) 0.022(5) Uiso 1 1 d .
H14 H 1.142(3) 1.209(3) 0.9219(14) 0.031(6) Uiso 1 1 d .
H15A H 0.543(3) 0.411(3) 0.6944(14) 0.029(6) Uiso 1 1 d .
H15B H 0.700(3) 0.370(3) 0.7514(13) 0.021(5) Uiso 1 1 d .
H51 H 0.7941(16) 0.636(3) 0.7811(12) 0.016(5) Uiso 1 1 d D

loop_
_atom_site_aniso_label
_atom_site_aniso_U_11
_atom_site_aniso_U_22
_atom_site_aniso_U_33
_atom_site_aniso_U_23
_atom_site_aniso_U_13
_atom_site_aniso_U_12
Mo 0.01323(7) 0.01627(7) 0.01663(8) 0.00039(5) 0.00038(5) -0.00059(5)
C1 0.0189(7) 0.0148(7) 0.0187(7) 0.0026(6) 0.0008(6) 0.0030(6)
C2 0.0197(7) 0.0157(7) 0.0189(7) 0.0027(6) 0.0021(6) 0.0020(6)
C3 0.0253(8) 0.0212(8) 0.0206(8) -0.0004(6) 0.0005(6) -0.0032(6)
C4 0.0341(9) 0.0227(8) 0.0179(8) -0.0015(7) 0.0034(7) 0.0015(7)
C5 0.0276(8) 0.0227(8) 0.0219(8) 0.0015(7) 0.0087(7) 0.0045(7)
C6 0.0216(7) 0.0185(7) 0.0227(8) 0.0024(6) 0.0024(6) 0.0033(6)
C7 0.0155(7) 0.0157(7) 0.0204(8) 0.0027(6) -0.0001(6) 0.0005(5)
C8 0.0174(7) 0.0142(7) 0.0191(7) 0.0025(6) -0.0003(6) -0.0005(5)
C9 0.0194(7) 0.0156(7) 0.0170(7) 0.0018(6) 0.0009(6) -0.0001(6)
C10 0.0165(7) 0.0204(7) 0.0220(8) -0.0005(6) -0.0002(6) -0.0002(6)
C11 0.0168(7) 0.0237(8) 0.0197(8) 0.0003(6) 0.0026(6) 0.0018(6)
C12 0.0197(7) 0.0156(7) 0.0174(7) 0.0005(6) 0.0001(6) 0.0005(6)
C13 0.0171(7) 0.0249(8) 0.0214(8) -0.0005(7) -0.0001(6) -0.0018(6)
C14 0.0174(7) 0.0252(8) 0.0207(8) 0.0002(7) 0.0040(6) -0.0008(6)
C15 0.0225(8) 0.0163(7) 0.0255(9) 0.0004(6) 0.0021(7) 0.0020(6)
C16 0.0318(9) 0.0202(8) 0.0374(10) 0.0071(7) 0.0088(8) 0.0037(7)
O1 0.0224(6) 0.0212(6) 0.0278(6) 0.0044(5) -0.0022(5) -0.0010(5)
O2 0.0159(5) 0.0224(6) 0.0210(6) 0.0004(5) 0.0000(4) 0.0000(4)
O3 0.0174(5) 0.0249(6) 0.0200(6) -0.0032(5) 0.0028(4) -0.0041(4)
O4 0.0152(5) 0.0214(5) 0.0187(5) -0.0017(4) 0.0015(4) -0.0010(4)
O5 0.0167(5) 0.0172(5) 0.0311(7) 0.0032(5) -0.0043(5) -0.0012(4)
O6 0.0176(5) 0.0264(6) 0.0163(5) -0.0019(5) 0.0014(4) -0.0003(4)
N1 0.0156(6) 0.0158(6) 0.0161(6) 0.0000(5) -0.0006(5) -0.0008(5)
N2 0.0183(6) 0.0185(6) 0.0172(6) -0.0018(5) -0.0008(5) -0.0016(5)

loop_
_atom_type_symbol
_atom_type_description
_atom_type_scat_dispersion_real
_atom_type_scat_dispersion_imag
_atom_type_scat_source
Mo Mo -1.6832 0.6857 'International Tables Vol C Tables 4.2.6.8 and 6.1.1.4'
C C 0.0033 0.0016 'International Tables Vol C Tables 4.2.6.8 and 6.1.1.4'
H H 0.0000 0.0000 'International Tables Vol C Tables 4.2.6.8 and 6.1.1.4'
O O 0.0106 0.0060 'International Tables Vol C Tables 4.2.6.8 and 6.1.1.4'
N N 0.0061 0.0033 'International Tables Vol C Tables 4.2.6.8 and 6.1.1.4'

loop_
_geom_angle_atom_site_label_1
_geom_angle_atom_site_label_2
_geom_angle_atom_site_label_3
_geom_angle
O1 Mo O2 105.10(6)
O1 Mo O3 98.98(6)
O2 Mo O3 103.42(5)
O1 Mo O4 97.07(6)
O2 Mo O4 96.73(5)
O3 Mo O4 149.88(5)
O1 Mo N1 95.05(5)
O2 Mo N1 158.01(6)
O3 Mo N1 81.59(5)
O4 Mo N1 71.72(5)
O1 Mo O5 172.28(5)
O2 Mo O5 82.12(5)
O3 Mo O5 81.70(5)
O4 Mo O5 79.12(5)
N1 Mo O5 77.40(5)
C6 C1 C2 118.78(15)
C6 C1 C7 118.21(14)
C2 C1 C7 123.00(14)
O3 C2 C3 118.25(14)
O3 C2 C1 121.80(14)
C3 C2 C1 119.92(15)
C4 C3 C2 119.97(16)
C5 C4 C3 120.97(16)
C4 C5 C6 119.18(16)
C5 C6 C1 121.18(16)
N1 C7 C1 124.20(14)
N2 C8 O4 122.56(14)
N2 C8 C9 121.10(14)
O4 C8 C9 116.30(14)
C10 C9 C14 118.98(15)
C10 C9 C8 120.27(14)
C14 C9 C8 120.62(15)
C11 C10 C9 121.05(15)
C10 C11 C12 119.23(15)
O6 C12 C11 121.78(14)
O6 C12 C13 117.72(14)
C11 C12 C13 120.49(15)
C14 C13 C12 119.56(15)
C13 C14 C9 120.63(15)
O5 C15 C16 111.12(14)
C2 O3 Mo 136.91(10)
C8 O4 Mo 120.55(10)
C15 O5 Mo 125.21(10)
C7 N1 N2 115.57(13)
C7 N1 Mo 128.60(11)
N2 N1 Mo 115.68(9)
C8 N2 N1 109.11(12)

loop_
_geom_bond_atom_site_label_1
_geom_bond_atom_site_label_2
_geom_bond_distance
Mo O1 1.6931(13)
Mo O2 1.7275(11)
Mo O3 1.9137(12)
Mo O4 1.9857(11)
Mo N1 2.2329(13)
Mo O5 2.3309(12)
C1 C6 1.395(2)
C1 C2 1.412(2)
C1 C7 1.442(2)
C2 O3 1.3549(19)
C2 C3 1.389(2)
C3 C4 1.387(2)
C4 C5 1.386(3)
C5 C6 1.389(2)
C7 N1 1.286(2)
C8 N2 1.295(2)
C8 O4 1.3354(18)
C8 C9 1.471(2)
C9 C10 1.390(2)
C9 C14 1.397(2)
C10 C11 1.387(2)
C11 C12 1.388(2)
C12 O6 1.3712(19)
C12 C13 1.397(2)
C13 C14 1.381(2)
C15 O5 1.4482(19)
C15 C16 1.501(2)
N1 N2 1.3991(18)
